data_7210696
loop_
_publ_author_name
'He, Xiang'
'Lu, Xiao-Peng'
'Ju, Zhan-Feng'
'Li, Chun-Ju'
'Zhang, Qi-Kai'
'Li, Ming-Xing'

_publ_section_title
;
 Syntheses, structures, and photoluminescent properties of ten
 metal--organic frameworks constructed by a flexible tetracarboxylate
 ligand
;
_journal_issue 14
_journal_name_full CrystEngComm
_journal_page_first 2731
_journal_paper_doi 10.1039/c3ce26864k
_journal_volume 15
_journal_year 2013
_chemical_formula_moiety 'C24 H22 O14 Zn3, 3(O)'
_chemical_formula_sum 'C24 H26 O17 Zn3'
_chemical_formula_weight 782.56
_chemical_name_systematic
;
?
;
_space_group_IT_number 2
_symmetry_cell_setting triclinic
_symmetry_space_group_name_Hall '-P 1'
_symmetry_space_group_name_H-M 'P -1'
_atom_sites_solution_hydrogens geom
_atom_sites_solution_primary direct
_atom_sites_solution_secondary difmap
_audit_creation_method SHELXL-97
_cell_angle_alpha 80.0500(10)
_cell_angle_beta 70.9540(10)
_cell_angle_gamma 73.5240(10)
_cell_formula_units_Z 2
_cell_length_a 10.4354(11)
_cell_length_b 11.5091(12)
_cell_length_c 12.1928(12)
_cell_measurement_temperature 296(2)
_cell_volume 1322.2(2)
_computing_structure_refinement 'SHELXL-97 (Sheldrick, 1997)'
_computing_structure_solution 'SHELXS-97 (Sheldrick, 1990)'
_diffrn_ambient_temperature 296(2)
_diffrn_measured_fraction_theta_full 0.985
_diffrn_measured_fraction_theta_max 0.985
_diffrn_radiation_monochromator graphite
_diffrn_radiation_source 'fine-focus sealed tube'
_diffrn_radiation_type MoK\a
_diffrn_radiation_wavelength 0.71073
_diffrn_reflns_av_R_equivalents 0.0172
_diffrn_reflns_av_sigmaI/netI 0.0377
_diffrn_reflns_limit_h_max 11
_diffrn_reflns_limit_h_min -12
_diffrn_reflns_limit_k_max 11
_diffrn_reflns_limit_k_min -13
_diffrn_reflns_limit_l_max 14
_diffrn_reflns_limit_l_min -14
_diffrn_reflns_number 6960
_diffrn_reflns_theta_full 25.00
_diffrn_reflns_theta_max 25.00
_diffrn_reflns_theta_min 1.77
_exptl_absorpt_coefficient_mu 2.787
_exptl_absorpt_correction_T_max 0.9211
_exptl_absorpt_correction_T_min 0.8288
_exptl_absorpt_correction_type multi-scan
_exptl_absorpt_process_details 'SADABS (Sheldrick,1996)'
_exptl_crystal_colour colorless
_exptl_crystal_density_diffrn 1.966
_exptl_crystal_density_method 'not measured'
_exptl_crystal_description block
_exptl_crystal_F_000 792
_exptl_crystal_size_max 0.07
_exptl_crystal_size_mid 0.05
_exptl_crystal_size_min 0.03
_refine_diff_density_max 1.194
_refine_diff_density_min -0.866
_refine_diff_density_rms 0.108
_refine_ls_extinction_method none
_refine_ls_goodness_of_fit_ref 1.013
_refine_ls_hydrogen_treatment mixed
_refine_ls_matrix_type full
_refine_ls_number_parameters 397
_refine_ls_number_reflns 4596
_refine_ls_number_restraints 0
_refine_ls_restrained_S_all 1.013
_refine_ls_R_factor_all 0.0521
_refine_ls_R_factor_gt 0.0451
_refine_ls_shift/su_max 0.001
_refine_ls_shift/su_mean 0.000
_refine_ls_structure_factor_coef Fsqd
_refine_ls_weighting_details 'calc w=1/[\s^2^(Fo^2^)+(0.0433P)^2^+5.6045P] where P=(Fo^2^+2Fc^2^)/3'
_refine_ls_weighting_scheme calc
_refine_ls_wR_factor_gt 0.1052
_refine_ls_wR_factor_ref 0.1122
_reflns_number_gt 4040
_reflns_number_total 4596
_reflns_threshold_expression >2sigma(I)
_cod_data_source_file c3ce26864k.txt
_cod_data_source_block d
_cod_depositor_comments
;
The following automatic conversions were performed:

'_symmetry_cell_setting' value 'Triclinic' changed to 'triclinic'
according to /home/saulius/struct/CIF-dictionaries/cif_core.dic
dictionary named 'cif_core.dic' version 2.4.2 from 2011-04-26.

Automatic conversion script
Id: cif_fix_values 1891 2012-01-12 08:04:46Z andrius 
;
_cod_original_sg_symbol_H-M P-1
_cod_database_code 7210696

loop_
_symmetry_equiv_pos_as_xyz
'x, y, z'
'-x, -y, -z'

loop_
_atom_site_label
_atom_site_type_symbol
_atom_site_fract_x
_atom_site_fract_y
_atom_site_fract_z
_atom_site_U_iso_or_equiv
_atom_site_adp_type
_atom_site_occupancy
_atom_site_symmetry_multiplicity
_atom_site_calc_flag
_atom_site_refinement_flags
C1 C -0.0531(5) 0.3052(4) 0.3965(4) 0.0237(10) Uani 1 1 d .
C2 C -0.0326(5) 0.4316(4) 0.3732(4) 0.0234(9) Uani 1 1 d .
C3 C -0.1420(5) 0.5258(4) 0.4239(4) 0.0255(10) Uani 1 1 d .
H3 H -0.2302 0.5104 0.4675 0.031 Uiso 1 1 calc R
C4 C -0.1225(5) 0.6418(4) 0.4109(4) 0.0237(10) Uani 1 1 d .
C5 C -0.2379(5) 0.7418(4) 0.4704(4) 0.0301(11) Uani 1 1 d .
C6 C 0.0075(5) 0.6643(4) 0.3487(4) 0.0254(10) Uani 1 1 d .
H6 H 0.0208 0.7441 0.3393 0.030 Uiso 1 1 calc R
C7 C 0.1173(5) 0.5693(4) 0.3006(4) 0.0267(10) Uani 1 1 d .
C8 C 0.0974(5) 0.4533(4) 0.3100(4) 0.0276(10) Uani 1 1 d .
H8 H 0.1717 0.3894 0.2737 0.033 Uiso 1 1 calc R
C9 C 0.3597(5) 0.5042(5) 0.1971(6) 0.0453(15) Uani 1 1 d .
H9A H 0.3380 0.4716 0.1369 0.054 Uiso 1 1 calc R
H9B H 0.3780 0.4369 0.2569 0.054 Uiso 1 1 calc R
C10 C 0.4854(5) 0.5541(5) 0.1430(5) 0.0395(13) Uani 1 1 d .
C11 C 0.4823(6) 0.6544(5) 0.0639(5) 0.0433(14) Uani 1 1 d .
H11 H 0.3972 0.6949 0.0467 0.052 Uiso 1 1 calc R
C12 C 0.6016(6) 0.6983(5) 0.0079(5) 0.0452(14) Uani 1 1 d .
H12 H 0.5967 0.7684 -0.0461 0.054 Uiso 1 1 calc R
C13 C 0.7249(5) 0.6412(5) 0.0305(5) 0.0387(13) Uani 1 1 d .
C14 C 0.7299(7) 0.5407(6) 0.1091(7) 0.066(2) Uani 1 1 d .
H14 H 0.8159 0.4987 0.1240 0.080 Uiso 1 1 calc R
C15 C 0.6084(7) 0.4992(6) 0.1680(7) 0.067(2) Uani 1 1 d .
H15 H 0.6120 0.4323 0.2257 0.081 Uiso 1 1 calc R
C16 C 0.8529(6) 0.6867(6) -0.0321(5) 0.0474(15) Uani 1 1 d .
H16A H 0.9327 0.6185 -0.0634 0.057 Uiso 1 1 calc R
H16B H 0.8366 0.7468 -0.0978 0.057 Uiso 1 1 calc R
C17 C 0.9963(5) 0.7915(5) 0.0125(4) 0.0293(11) Uani 1 1 d .
C18 C 1.0176(5) 0.8449(4) 0.0961(4) 0.0273(10) Uani 1 1 d .
H18 H 0.9554 0.8455 0.1730 0.033 Uiso 1 1 calc R
C19 C 1.1305(5) 0.8980(4) 0.0676(4) 0.0251(10) Uani 1 1 d .
C20 C 1.1502(5) 0.9578(4) 0.1595(4) 0.0290(11) Uani 1 1 d .
C21 C 1.2185(5) 0.8986(4) -0.0450(4) 0.0265(10) Uani 1 1 d .
H21 H 1.2960 0.9339 -0.0645 0.032 Uiso 1 1 calc R
C22 C 1.1949(5) 0.8483(4) -0.1299(4) 0.0227(9) Uani 1 1 d .
C23 C 1.2846(5) 0.8549(4) -0.2532(4) 0.0258(10) Uani 1 1 d .
C24 C 1.0835(5) 0.7931(4) -0.1004(4) 0.0277(10) Uani 1 1 d .
H24 H 1.0678 0.7568 -0.1576 0.033 Uiso 1 1 calc R
O1 O -0.1615(4) 0.2867(3) 0.4702(3) 0.0329(8) Uani 1 1 d .
O2 O 0.0435(3) 0.2216(3) 0.3411(3) 0.0281(7) Uani 1 1 d .
O3 O -0.3423(4) 0.7160(3) 0.5477(3) 0.0406(9) Uani 1 1 d .
O4 O -0.2285(4) 0.8496(3) 0.4458(4) 0.0408(9) Uani 1 1 d .
O5 O 0.2435(3) 0.5992(3) 0.2495(3) 0.0366(9) Uani 1 1 d .
O6 O 0.8819(4) 0.7422(4) 0.0509(3) 0.0453(10) Uani 1 1 d .
O7 O 1.0577(4) 0.9577(3) 0.2572(3) 0.0366(8) Uani 1 1 d .
O8 O 1.2490(5) 1.0043(4) 0.1366(3) 0.0572(12) Uani 1 1 d .
O9 O 1.3888(4) 0.8980(4) -0.2758(3) 0.0412(9) Uani 1 1 d .
O10 O 1.2502(4) 0.8171(4) -0.3269(3) 0.0464(10) Uani 1 1 d .
O13 O -0.3494(5) 0.2144(4) 0.6719(4) 0.0554(11) Uani 1 1 d .
H13A H -0.4070 0.2811 0.6931 0.067 Uiso 1 1 d R
H13B H -0.3123 0.1657 0.7202 0.067 Uiso 1 1 d R
O14 O -0.4589(6) 0.3612(7) 0.4867(6) 0.120(3) Uani 1 1 d .
H14A H -0.4310 0.4263 0.4734 0.144 Uiso 1 1 d R
H14B H -0.5438 0.3646 0.4943 0.144 Uiso 1 1 d R
O11 O -0.4554(3) 0.0813(3) 0.5452(3) 0.0226(7) Uani 1 1 d .
H11A H -0.5293 0.1218 0.6125 0.027 Uiso 1 1 calc R
O12 O -0.1374(3) 0.0197(3) 0.5054(3) 0.0272(7) Uani 1 1 d .
H12A H -0.1622 -0.0488 0.4829 0.033 Uiso 1 1 calc R
O16 O 0.3874(6) 0.1608(6) 0.7692(5) 0.099(2) Uani 1 1 d .
O17 O 0.5094(13) 0.9874(11) 0.0754(9) 0.189(4) Uani 1 1 d .
Zn1 Zn -0.29940(6) 0.17035(5) 0.50272(5) 0.02951(16) Uani 1 1 d .
Zn3 Zn -0.44536(5) 0.89990(5) 0.58446(5) 0.02515(15) Uani 1 1 d .
Zn2 Zn 0.02992(6) 0.05257(5) 0.37881(5) 0.03119(17) Uani 1 1 d .
O15 O -0.3387(4) 0.8752(4) 0.7161(3) 0.0484(10) Uani 1 1 d .
H15A H -0.2593 0.8253 0.7080 0.058 Uiso 1 1 d R
H15B H -0.3763 0.9155 0.7756 0.058 Uiso 1 1 d R

loop_
_atom_site_aniso_label
_atom_site_aniso_U_11
_atom_site_aniso_U_22
_atom_site_aniso_U_33
_atom_site_aniso_U_23
_atom_site_aniso_U_13
_atom_site_aniso_U_12
C1 0.028(2) 0.025(2) 0.025(2) 0.0005(19) -0.010(2) -0.014(2)
C2 0.022(2) 0.026(2) 0.024(2) -0.0032(18) -0.0057(18) -0.0106(18)
C3 0.023(2) 0.030(3) 0.025(2) -0.0046(19) -0.0043(19) -0.0100(19)
C4 0.026(2) 0.021(2) 0.026(2) -0.0068(18) -0.0058(19) -0.0057(19)
C5 0.030(3) 0.029(3) 0.035(3) -0.009(2) -0.013(2) -0.006(2)
C6 0.028(2) 0.022(2) 0.028(2) -0.0030(19) -0.007(2) -0.0090(19)
C7 0.022(2) 0.030(3) 0.029(2) -0.004(2) -0.0030(19) -0.013(2)
C8 0.026(2) 0.023(2) 0.031(2) -0.003(2) -0.003(2) -0.0083(19)
C9 0.027(3) 0.035(3) 0.066(4) -0.014(3) 0.006(3) -0.014(2)
C10 0.029(3) 0.036(3) 0.050(3) -0.011(3) 0.002(2) -0.015(2)
C11 0.029(3) 0.047(3) 0.052(3) -0.009(3) -0.006(3) -0.010(2)
C12 0.045(3) 0.043(3) 0.040(3) 0.002(3) 0.000(3) -0.016(3)
C13 0.029(3) 0.041(3) 0.047(3) -0.009(3) 0.000(2) -0.019(2)
C14 0.032(3) 0.057(4) 0.104(6) 0.021(4) -0.018(4) -0.021(3)
C15 0.040(4) 0.047(4) 0.102(6) 0.021(4) -0.012(4) -0.016(3)
C16 0.039(3) 0.060(4) 0.047(3) -0.017(3) 0.001(3) -0.028(3)
C17 0.025(2) 0.039(3) 0.025(2) 0.001(2) -0.002(2) -0.018(2)
C18 0.026(2) 0.036(3) 0.017(2) 0.0001(19) -0.0012(19) -0.011(2)
C19 0.027(2) 0.024(2) 0.024(2) -0.0041(19) -0.0061(19) -0.0050(19)
C20 0.037(3) 0.025(2) 0.026(2) -0.0046(19) -0.011(2) -0.005(2)
C21 0.025(2) 0.030(3) 0.026(2) -0.002(2) -0.0057(19) -0.012(2)
C22 0.022(2) 0.024(2) 0.022(2) -0.0032(18) -0.0054(18) -0.0067(18)
C23 0.023(2) 0.028(2) 0.025(2) -0.0051(19) -0.0025(19) -0.0091(19)
C24 0.031(3) 0.032(3) 0.022(2) -0.005(2) -0.004(2) -0.014(2)
O1 0.0350(19) 0.0292(18) 0.0352(19) -0.0073(15) 0.0028(16) -0.0218(15)
O2 0.0228(17) 0.0195(16) 0.0387(19) -0.0049(14) -0.0026(14) -0.0066(13)
O3 0.031(2) 0.037(2) 0.043(2) -0.0088(17) -0.0001(17) -0.0009(16)
O4 0.037(2) 0.028(2) 0.061(3) -0.0190(18) -0.0137(18) -0.0062(16)
O5 0.0254(18) 0.0307(19) 0.052(2) -0.0101(17) 0.0049(16) -0.0192(15)
O6 0.045(2) 0.066(3) 0.035(2) -0.0077(19) -0.0016(17) -0.039(2)
O7 0.048(2) 0.037(2) 0.0237(18) -0.0102(15) -0.0056(16) -0.0103(17)
O8 0.072(3) 0.083(3) 0.037(2) -0.016(2) -0.010(2) -0.050(3)
O9 0.0287(19) 0.070(3) 0.0282(19) -0.0127(18) 0.0032(15) -0.0264(19)
O10 0.057(3) 0.074(3) 0.0200(18) -0.0088(18) 0.0003(17) -0.045(2)
O13 0.057(3) 0.064(3) 0.049(2) -0.027(2) -0.001(2) -0.026(2)
O14 0.063(4) 0.174(7) 0.148(6) -0.051(5) -0.025(4) -0.051(4)
O11 0.0194(15) 0.0242(16) 0.0224(16) -0.0082(13) 0.0020(12) -0.0087(13)
O12 0.0291(17) 0.0255(17) 0.0310(17) -0.0059(14) -0.0059(14) -0.0141(14)
O16 0.069(4) 0.152(6) 0.075(4) -0.068(4) 0.024(3) -0.047(4)
O17 0.196(10) 0.220(12) 0.171(10) -0.024(9) -0.047(9) -0.086(9)
Zn1 0.0280(3) 0.0420(4) 0.0231(3) -0.0047(2) -0.0023(2) -0.0206(3)
Zn3 0.0194(3) 0.0278(3) 0.0260(3) -0.0056(2) 0.0008(2) -0.0092(2)
Zn2 0.0476(4) 0.0249(3) 0.0202(3) -0.0031(2) -0.0023(2) -0.0158(3)
O15 0.040(2) 0.065(3) 0.037(2) -0.0142(19) -0.0144(18) 0.0009(19)

loop_
_atom_type_symbol
_atom_type_description
_atom_type_scat_dispersion_real
_atom_type_scat_dispersion_imag
_atom_type_scat_source
C C 0.0033 0.0016 'International Tables Vol C Tables 4.2.6.8 and 6.1.1.4'
H H 0.0000 0.0000 'International Tables Vol C Tables 4.2.6.8 and 6.1.1.4'
O O 0.0106 0.0060 'International Tables Vol C Tables 4.2.6.8 and 6.1.1.4'
Zn Zn 0.2839 1.4301 'International Tables Vol C Tables 4.2.6.8 and 6.1.1.4'

loop_
_geom_angle_atom_site_label_1
_geom_angle_atom_site_label_2
_geom_angle_atom_site_label_3
_geom_angle
_geom_angle_site_symmetry_1
_geom_angle_site_symmetry_3
O1 C1 O2 123.5(4) . .
O1 C1 C2 118.4(4) . .
O2 C1 C2 118.1(4) . .
C3 C2 C8 120.3(4) . .
C3 C2 C1 118.9(4) . .
C8 C2 C1 120.6(4) . .
C4 C3 C2 120.0(4) . .
C4 C3 H3 120.0 . .
C2 C3 H3 120.0 . .
C3 C4 C6 120.2(4) . .
C3 C4 C5 120.0(4) . .
C6 C4 C5 119.7(4) . .
O4 C5 O3 120.4(5) . .
O4 C5 C4 120.1(5) . .
O3 C5 C4 119.4(4) . .
O4 C5 Zn3 64.6(3) . .
O3 C5 Zn3 55.8(2) . .
C4 C5 Zn3 175.2(4) . .
C7 C6 C4 119.6(4) . .
C7 C6 H6 120.2 . .
C4 C6 H6 120.2 . .
O5 C7 C6 114.8(4) . .
O5 C7 C8 124.5(4) . .
C6 C7 C8 120.6(4) . .
C7 C8 C2 119.3(4) . .
C7 C8 H8 120.3 . .
C2 C8 H8 120.3 . .
O5 C9 C10 109.2(4) . .
O5 C9 H9A 109.8 . .
C10 C9 H9A 109.8 . .
O5 C9 H9B 109.8 . .
C10 C9 H9B 109.8 . .
H9A C9 H9B 108.3 . .
C15 C10 C11 118.0(5) . .
C15 C10 C9 121.1(6) . .
C11 C10 C9 120.9(5) . .
C10 C11 C12 121.4(5) . .
C10 C11 H11 119.3 . .
C12 C11 H11 119.3 . .
C13 C12 C11 120.3(5) . .
C13 C12 H12 119.8 . .
C11 C12 H12 119.8 . .
C12 C13 C14 119.0(5) . .
C12 C13 C16 120.0(5) . .
C14 C13 C16 121.0(5) . .
C13 C14 C15 120.4(6) . .
C13 C14 H14 119.8 . .
C15 C14 H14 119.8 . .
C10 C15 C14 120.7(6) . .
C10 C15 H15 119.6 . .
C14 C15 H15 119.6 . .
O6 C16 C13 107.0(4) . .
O6 C16 H16A 110.3 . .
C13 C16 H16A 110.3 . .
O6 C16 H16B 110.3 . .
C13 C16 H16B 110.3 . .
H16A C16 H16B 108.6 . .
O6 C17 C24 124.7(4) . .
O6 C17 C18 114.7(4) . .
C24 C17 C18 120.6(4) . .
C17 C18 C19 120.0(4) . .
C17 C18 H18 120.0 . .
C19 C18 H18 120.0 . .
C21 C19 C18 119.5(4) . .
C21 C19 C20 121.4(4) . .
C18 C19 C20 119.1(4) . .
O8 C20 O7 124.5(5) . .
O8 C20 C19 120.2(4) . .
O7 C20 C19 115.3(4) . .
C19 C21 C22 120.6(4) . .
C19 C21 H21 119.7 . .
C22 C21 H21 119.7 . .
C21 C22 C24 119.7(4) . .
C21 C22 C23 121.0(4) . .
C24 C22 C23 119.4(4) . .
O9 C23 O10 124.5(4) . .
O9 C23 C22 118.0(4) . .
O10 C23 C22 117.6(4) . .
C17 C24 C22 119.6(4) . .
C17 C24 H24 120.2 . .
C22 C24 H24 120.2 . .
C1 O1 Zn1 138.9(3) . .
C1 O2 Zn2 119.7(3) . .
C5 O3 Zn3 95.0(3) . .
C5 O4 Zn3 86.4(3) . .
C7 O5 C9 116.8(4) . .
C17 O6 C16 117.5(4) . .
C20 O7 Zn2 125.5(3) . 1_665
C23 O9 Zn3 133.1(3) . 1_754
C23 O10 Zn1 136.8(3) . 2_665
Zn1 O13 H13A 120.1 . .
Zn1 O13 H13B 119.9 . .
H13A O13 H13B 120.0 . .
Zn1 O14 H14A 119.9 . .
Zn1 O14 H14B 120.1 . .
H14A O14 H14B 120.0 . .
Zn3 O11 Zn1 129.29(15) 1_545 .
Zn3 O11 Zn3 94.34(12) 1_545 2_466
Zn1 O11 Zn3 114.83(14) . 2_466
Zn3 O11 H11A 105.4 1_545 .
Zn1 O11 H11A 105.4 . .
Zn3 O11 H11A 105.4 2_466 .
Zn2 O12 Zn2 93.89(13) . 2_556
Zn2 O12 Zn1 107.01(15) . .
Zn2 O12 Zn1 132.63(16) 2_556 .
Zn2 O12 H12A 106.8 . .
Zn2 O12 H12A 106.8 2_556 .
Zn1 O12 H12A 106.8 . .
O10 Zn1 O11 99.63(13) 2_665 .
O10 Zn1 O12 92.33(16) 2_665 .
O11 Zn1 O12 97.41(12) . .
O10 Zn1 O13 162.07(18) 2_665 .
O11 Zn1 O13 92.53(14) . .
O12 Zn1 O13 99.16(16) . .
O10 Zn1 O1 83.92(14) 2_665 .
O11 Zn1 O1 171.07(13) . .
O12 Zn1 O1 90.60(13) . .
O13 Zn1 O1 82.25(15) . .
O10 Zn1 O14 84.7(2) 2_665 .
O11 Zn1 O14 91.41(18) . .
O12 Zn1 O14 171.05(18) . .
O13 Zn1 O14 81.9(2) . .
O1 Zn1 O14 80.72(18) . .
O9 Zn3 O11 102.41(15) 1_356 1_565
O9 Zn3 O11 98.46(13) 1_356 2_466
O11 Zn3 O11 85.66(12) 1_565 2_466
O9 Zn3 O3 107.99(16) 1_356 .
O11 Zn3 O3 149.59(13) 1_565 .
O11 Zn3 O3 90.23(14) 2_466 .
O9 Zn3 O15 82.49(15) 1_356 .
O11 Zn3 O15 95.65(15) 1_565 .
O11 Zn3 O15 178.20(14) 2_466 .
O3 Zn3 O15 88.01(15) . .
O9 Zn3 O4 164.09(16) 1_356 .
O11 Zn3 O4 91.67(12) 1_565 .
O11 Zn3 O4 89.85(12) 2_466 .
O3 Zn3 O4 58.15(13) . .
O15 Zn3 O4 88.87(14) . .
O9 Zn3 C5 136.78(17) 1_356 .
O11 Zn3 C5 120.56(14) 1_565 .
O11 Zn3 C5 89.69(13) 2_466 .
O3 Zn3 C5 29.16(15) . .
O15 Zn3 C5 88.58(15) . .
O4 Zn3 C5 29.00(14) . .
O9 Zn3 Zn3 104.24(12) 1_356 2_476
O11 Zn3 Zn3 43.70(9) 1_565 2_476
O11 Zn3 Zn3 41.97(8) 2_466 2_476
O3 Zn3 Zn3 125.53(11) . 2_476
O15 Zn3 Zn3 139.33(12) . 2_476
O4 Zn3 Zn3 91.02(10) . 2_476
C5 Zn3 Zn3 109.71(11) . 2_476
O7 Zn2 O2 119.30(15) 1_445 .
O7 Zn2 O12 106.54(15) 1_445 .
O2 Zn2 O12 117.30(13) . .
O7 Zn2 O12 117.23(15) 1_445 2_556
O2 Zn2 O12 106.02(13) . 2_556
O12 Zn2 O12 86.11(13) . 2_556
O7 Zn2 Zn2 120.55(11) 1_445 2_556
O2 Zn2 Zn2 120.15(10) . 2_556
O12 Zn2 Zn2 43.24(9) . 2_556
O12 Zn2 Zn2 42.87(9) 2_556 2_556
Zn3 O15 H15A 120.0 . .
Zn3 O15 H15B 120.0 . .
H15A O15 H15B 120.0 . .

loop_
_geom_bond_atom_site_label_1
_geom_bond_atom_site_label_2
_geom_bond_distance
_geom_bond_site_symmetry_2
C1 O1 1.241(6) .
C1 O2 1.277(6) .
C1 C2 1.495(6) .
C2 C3 1.388(6) .
C2 C8 1.393(6) .
C3 C4 1.382(6) .
C3 H3 0.9500 .
C4 C6 1.393(6) .
C4 C5 1.495(6) .
C5 O4 1.249(6) .
C5 O3 1.257(6) .
C5 Zn3 2.570(5) .
C6 C7 1.387(7) .
C6 H6 0.9500 .
C7 O5 1.374(5) .
C7 C8 1.388(7) .
C8 H8 0.9500 .
C9 O5 1.434(6) .
C9 C10 1.489(7) .
C9 H9A 0.9900 .
C9 H9B 0.9900 .
C10 C15 1.367(9) .
C10 C11 1.371(8) .
C11 C12 1.399(8) .
C11 H11 0.9500 .
C12 C13 1.361(8) .
C12 H12 0.9500 .
C13 C14 1.368(9) .
C13 C16 1.495(7) .
C14 C15 1.408(8) .
C14 H14 0.9500 .
C15 H15 0.9500 .
C16 O6 1.435(7) .
C16 H16A 0.9900 .
C16 H16B 0.9900 .
C17 O6 1.377(6) .
C17 C24 1.380(6) .
C17 C18 1.381(7) .
C18 C19 1.396(7) .
C18 H18 0.9500 .
C19 C21 1.380(6) .
C19 C20 1.507(6) .
C20 O8 1.225(6) .
C20 O7 1.265(6) .
C21 C22 1.386(6) .
C21 H21 0.9500 .
C22 C24 1.397(6) .
C22 C23 1.491(6) .
C23 O9 1.252(6) .
C23 O10 1.249(6) .
C24 H24 0.9500 .
O1 Zn1 2.135(3) .
O2 Zn2 1.955(3) .
O3 Zn3 2.135(4) .
O4 Zn3 2.327(4) .
O7 Zn2 1.891(3) 1_665
O9 Zn3 1.996(3) 1_754
O10 Zn1 2.024(3) 2_665
O13 Zn1 2.072(4) .
O13 H13A 0.8500 .
O13 H13B 0.8500 .
O14 Zn1 2.371(8) .
O14 H14A 0.8500 .
O14 H14B 0.8501 .
O11 Zn3 2.040(3) 1_545
O11 Zn1 2.045(3) .
O11 Zn3 2.107(3) 2_466
O11 H11A 1.0000 .
O12 Zn2 1.997(3) .
O12 Zn2 2.011(3) 2_556
O12 Zn1 2.054(3) .
O12 H12A 1.0000 .
Zn1 O10 2.024(3) 2_665
Zn3 O9 1.996(3) 1_356
Zn3 O11 2.040(3) 1_565
Zn3 O11 2.107(3) 2_466
Zn3 O15 2.174(4) .
Zn3 Zn3 3.0420(11) 2_476
Zn2 O7 1.891(3) 1_445
Zn2 O12 2.011(3) 2_556
Zn2 Zn2 2.9285(11) 2_556
O15 H15A 0.8500 .
O15 H15B 0.8499 .

loop_
_geom_torsion_atom_site_label_1
_geom_torsion_atom_site_label_2
_geom_torsion_atom_site_label_3
_geom_torsion_atom_site_label_4
_geom_torsion
_geom_torsion_site_symmetry_1
_geom_torsion_site_symmetry_4
O1 C1 C2 C3 -7.6(6) . .
O2 C1 C2 C3 173.8(4) . .
O1 C1 C2 C8 166.9(4) . .
O2 C1 C2 C8 -11.7(7) . .
C8 C2 C3 C4 0.6(7) . .
C1 C2 C3 C4 175.1(4) . .
C2 C3 C4 C6 -1.1(7) . .
C2 C3 C4 C5 -177.0(4) . .
C3 C4 C5 O4 -169.6(5) . .
C6 C4 C5 O4 14.6(7) . .
C3 C4 C5 O3 12.6(7) . .
C6 C4 C5 O3 -163.3(5) . .
C3 C4 C5 Zn3 21(4) . .
C6 C4 C5 Zn3 -155(4) . .
C3 C4 C6 C7 -0.5(7) . .
C5 C4 C6 C7 175.4(4) . .
C4 C6 C7 O5 -174.9(4) . .
C4 C6 C7 C8 2.6(7) . .
O5 C7 C8 C2 174.1(4) . .
C6 C7 C8 C2 -3.1(7) . .
C3 C2 C8 C7 1.5(7) . .
C1 C2 C8 C7 -172.9(4) . .
O5 C9 C10 C15 127.7(7) . .
O5 C9 C10 C11 -54.3(8) . .
C15 C10 C11 C12 1.4(9) . .
C9 C10 C11 C12 -176.6(6) . .
C10 C11 C12 C13 0.5(9) . .
C11 C12 C13 C14 -0.3(9) . .
C11 C12 C13 C16 178.3(5) . .
C12 C13 C14 C15 -1.7(11) . .
C16 C13 C14 C15 179.7(7) . .
C11 C10 C15 C14 -3.5(11) . .
C9 C10 C15 C14 174.5(7) . .
C13 C14 C15 C10 3.7(13) . .
C12 C13 C16 O6 108.3(6) . .
C14 C13 C16 O6 -73.1(8) . .
O6 C17 C18 C19 180.0(4) . .
C24 C17 C18 C19 -1.9(8) . .
C17 C18 C19 C21 1.3(7) . .
C17 C18 C19 C20 178.9(4) . .
C21 C19 C20 O8 -2.9(7) . .
C18 C19 C20 O8 179.5(5) . .
C21 C19 C20 O7 175.7(4) . .
C18 C19 C20 O7 -1.8(6) . .
C18 C19 C21 C22 0.7(7) . .
C20 C19 C21 C22 -176.9(4) . .
C19 C21 C22 C24 -2.0(7) . .
C19 C21 C22 C23 176.5(4) . .
C21 C22 C23 O9 5.9(7) . .
C24 C22 C23 O9 -175.7(5) . .
C21 C22 C23 O10 -173.9(5) . .
C24 C22 C23 O10 4.6(7) . .
O6 C17 C24 C22 178.5(5) . .
C18 C17 C24 C22 0.6(8) . .
C21 C22 C24 C17 1.4(7) . .
C23 C22 C24 C17 -177.1(4) . .
O2 C1 O1 Zn1 -33.1(8) . .
C2 C1 O1 Zn1 148.3(4) . .
O1 C1 O2 Zn2 -4.2(6) . .
C2 C1 O2 Zn2 174.4(3) . .
O4 C5 O3 Zn3 1.4(5) . .
C4 C5 O3 Zn3 179.2(4) . .
O3 C5 O4 Zn3 -1.2(5) . .
C4 C5 O4 Zn3 -179.1(4) . .
C6 C7 O5 C9 -179.1(5) . .
C8 C7 O5 C9 3.5(7) . .
C10 C9 O5 C7 178.1(5) . .
C24 C17 O6 C16 1.2(8) . .
C18 C17 O6 C16 179.2(5) . .
C13 C16 O6 C17 -179.9(5) . .
O8 C20 O7 Zn2 12.4(7) . 1_665
C19 C20 O7 Zn2 -166.2(3) . 1_665
O10 C23 O9 Zn3 -12.7(8) . 1_754
C22 C23 O9 Zn3 167.6(3) . 1_754
O9 C23 O10 Zn1 -14.5(9) . 2_665
C22 C23 O10 Zn1 165.3(4) . 2_665
Zn3 O11 Zn1 O10 96.2(2) 1_545 2_665
Zn3 O11 Zn1 O10 -22.84(19) 2_466 2_665
Zn3 O11 Zn1 O12 2.6(2) 1_545 .
Zn3 O11 Zn1 O12 -116.49(15) 2_466 .
Zn3 O11 Zn1 O13 -97.0(2) 1_545 .
Zn3 O11 Zn1 O13 143.93(18) 2_466 .
Zn3 O11 Zn1 O1 -150.9(8) 1_545 .
Zn3 O11 Zn1 O1 90.0(9) 2_466 .
Zn3 O11 Zn1 O14 -178.9(2) 1_545 .
Zn3 O11 Zn1 O14 62.0(2) 2_466 .
Zn2 O12 Zn1 O10 44.06(16) . 2_665
Zn2 O12 Zn1 O10 156.3(2) 2_556 2_665
Zn2 O12 Zn1 O11 144.08(14) . .
Zn2 O12 Zn1 O11 -103.7(2) 2_556 .
Zn2 O12 Zn1 O13 -122.13(16) . .
Zn2 O12 Zn1 O13 -9.9(2) 2_556 .
Zn2 O12 Zn1 O1 -39.89(15) . .
Zn2 O12 Zn1 O1 72.3(2) 2_556 .
Zn2 O12 Zn1 O14 -26.1(13) . .
Zn2 O12 Zn1 O14 86.1(13) 2_556 .
C1 O1 Zn1 O10 -33.4(5) . 2_665
C1 O1 Zn1 O11 -147.4(7) . .
C1 O1 Zn1 O12 58.9(5) . .
C1 O1 Zn1 O13 158.0(5) . .
C1 O1 Zn1 O14 -119.0(5) . .
C5 O3 Zn3 O9 -172.1(3) . 1_356
C5 O3 Zn3 O11 7.1(5) . 1_565
C5 O3 Zn3 O11 88.9(3) . 2_466
C5 O3 Zn3 O15 -90.6(3) . .
C5 O3 Zn3 O4 -0.7(3) . .
C5 O3 Zn3 Zn3 64.6(3) . 2_476
C5 O4 Zn3 O9 32.2(6) . 1_356
C5 O4 Zn3 O11 -175.3(3) . 1_565
C5 O4 Zn3 O11 -89.6(3) . 2_466
C5 O4 Zn3 O3 0.7(3) . .
C5 O4 Zn3 O15 89.1(3) . .
C5 O4 Zn3 Zn3 -131.6(3) . 2_476
O4 C5 Zn3 O9 -167.7(3) . 1_356
O3 C5 Zn3 O9 11.0(4) . 1_356
C4 C5 Zn3 O9 3(4) . 1_356
O4 C5 Zn3 O11 5.5(3) . 1_565
O3 C5 Zn3 O11 -175.8(3) . 1_565
C4 C5 Zn3 O11 176(4) . 1_565
O4 C5 Zn3 O11 90.3(3) . 2_466
O3 C5 Zn3 O11 -91.0(3) . 2_466
C4 C5 Zn3 O11 -99(4) . 2_466
O4 C5 Zn3 O3 -178.7(5) . .
C4 C5 Zn3 O3 -8(4) . .
O4 C5 Zn3 O15 -90.2(3) . .
O3 C5 Zn3 O15 88.5(3) . .
C4 C5 Zn3 O15 80(4) . .
O3 C5 Zn3 O4 178.7(5) . .
C4 C5 Zn3 O4 170(4) . .
O4 C5 Zn3 Zn3 52.6(3) . 2_476
O3 C5 Zn3 Zn3 -128.7(3) . 2_476
C4 C5 Zn3 Zn3 -137(4) . 2_476
C1 O2 Zn2 O7 130.7(3) . 1_445
C1 O2 Zn2 O12 -0.4(4) . .
C1 O2 Zn2 O12 -94.3(3) . 2_556
C1 O2 Zn2 Zn2 -50.0(4) . 2_556
Zn2 O12 Zn2 O7 117.28(15) 2_556 1_445
Zn1 O12 Zn2 O7 -105.78(16) . 1_445
Zn2 O12 Zn2 O2 -106.03(15) 2_556 .
Zn1 O12 Zn2 O2 30.9(2) . .
Zn2 O12 Zn2 O12 0.0 2_556 2_556
Zn1 O12 Zn2 O12 136.9(2) . 2_556
Zn1 O12 Zn2 Zn2 136.9(2) . 2_556
